data_7126653
loop_
_publ_author_name
'Li, Chen'
'Zheng, Yujie'
'Rakesh, K. P.'
'Qin, Hua-Li'

_publ_section_title
;
 But-3-ene-1,3-disulfonyl difluoride (BDF): a highly selective SuFEx
 clickable hub for the quick assembly of sultam-containing aliphatic
 sulfonyl fluorides.
;
_journal_issue 58
_journal_name_full 'Chemical communications (Cambridge, England)'
_journal_page_first 8075
_journal_page_last 8078
_journal_paper_doi 10.1039/d0cc03248d
_journal_volume 56
_journal_year 2020
_chemical_formula_sum 'C8 H16 F N O4 S2'
_chemical_formula_weight 273.34
_space_group_IT_number 14
_space_group_name_Hall '-P 2ybc'
_space_group_name_H-M_alt 'P 1 21/c 1'
_symmetry_cell_setting monoclinic
_symmetry_space_group_name_H-M 'P 1 21/c 1'
_atom_sites_solution_hydrogens geom
_atom_sites_solution_primary direct
_atom_sites_solution_secondary difmap
_audit_creation_method SHELXL-97
_audit_update_record
;
2019-09-16 deposited with the CCDC.	2020-06-08 downloaded from the CCDC.
;
_cell_angle_alpha 90.00
_cell_angle_beta 97.188(2)
_cell_angle_gamma 90.00
_cell_formula_units_Z 4
_cell_length_a 12.6609(11)
_cell_length_b 10.4865(9)
_cell_length_c 9.8417(8)
_cell_measurement_reflns_used 2410
_cell_measurement_temperature 298(2)
_cell_measurement_theta_max 26.178
_cell_measurement_theta_min 2.477
_cell_volume 1296.40(19)
_computing_cell_refinement 'Bruker SMART'
_computing_data_collection 'Bruker SMART'
_computing_data_reduction 'Bruker SAINT'
_computing_molecular_graphics 'Bruker SHELXTL'
_computing_publication_material 'Bruker SHELXTL'
_computing_structure_refinement 'SHELXL-97 (Sheldrick, 1997)'
_computing_structure_solution 'SHELXS-97 (Sheldrick, 1990)'
_diffrn_ambient_temperature 298(2)
_diffrn_measured_fraction_theta_full 1.000
_diffrn_measured_fraction_theta_max 1.000
_diffrn_measurement_device_type 'CCD area detector'
_diffrn_measurement_method 'phi and omega scans'
_diffrn_radiation_monochromator graphite
_diffrn_radiation_source 'fine-focus sealed tube'
_diffrn_radiation_type MoK\a
_diffrn_radiation_wavelength 0.71073
_diffrn_reflns_av_R_equivalents 0.0347
_diffrn_reflns_av_sigmaI/netI 0.0384
_diffrn_reflns_limit_h_max 15
_diffrn_reflns_limit_h_min -13
_diffrn_reflns_limit_k_max 12
_diffrn_reflns_limit_k_min -12
_diffrn_reflns_limit_l_max 11
_diffrn_reflns_limit_l_min -9
_diffrn_reflns_number 6247
_diffrn_reflns_theta_full 25.02
_diffrn_reflns_theta_max 25.02
_diffrn_reflns_theta_min 2.53
_exptl_absorpt_coefficient_mu 0.422
_exptl_absorpt_correction_T_max 0.8768
_exptl_absorpt_correction_T_min 0.8329
_exptl_absorpt_correction_type multi-scan
_exptl_absorpt_process_details sadabs
_exptl_crystal_density_diffrn 1.400
_exptl_crystal_density_meas 0
_exptl_crystal_density_method 'not measured'
_exptl_crystal_F_000 576
_exptl_crystal_size_max 0.45
_exptl_crystal_size_mid 0.40
_exptl_crystal_size_min 0.32
_refine_diff_density_max 0.427
_refine_diff_density_min -0.199
_refine_diff_density_rms 0.057
_refine_ls_extinction_method none
_refine_ls_goodness_of_fit_ref 1.071
_refine_ls_hydrogen_treatment mixed
_refine_ls_matrix_type full
_refine_ls_number_parameters 155
_refine_ls_number_reflns 2287
_refine_ls_number_restraints 24
_refine_ls_restrained_S_all 1.080
_refine_ls_R_factor_all 0.0774
_refine_ls_R_factor_gt 0.0483
_refine_ls_shift/su_max 0.000
_refine_ls_shift/su_mean 0.000
_refine_ls_structure_factor_coef Fsqd
_refine_ls_weighting_details 'calc w=1/[\s^2^(Fo^2^)+(0.0586P)^2^+0.9817P] where P=(Fo^2^+2Fc^2^)/3'
_refine_ls_weighting_scheme calc
_refine_ls_wR_factor_gt 0.1216
_refine_ls_wR_factor_ref 0.1404
_reflns_number_gt 1624
_reflns_number_total 2287
_reflns_threshold_expression >2sigma(I)
_cod_data_source_file d0cc03248d2.cif
_cod_data_source_block 190914d
_cod_depositor_comments
;
The following automatic conversions were performed:

data item '_symmetry_cell_setting' value 'Monoclinic' was changed to
'monoclinic' in accordance with the
/home/data/users/saulius/crontab/automatic-downloads/rss-feeds/RSC/lib/dictionaries/cif_core.dic
dictionary named 'cif_core.dic' version 2.4.2 last updated on
2011-04-26.

Automatic conversion script
Id: cif_fix_values 7556 2019-12-06 15:28:31Z antanas 

 Adding full bibliography for 7126652--7126654.cif.
;
_cod_original_sg_symbol_H-M P2(1)/c
_cod_database_code 7126653

loop_
_symmetry_equiv_pos_as_xyz
'x, y, z'
'-x, y+1/2, -z+1/2'
'-x, -y, -z'
'x, -y-1/2, z-1/2'

loop_
_atom_site_label
_atom_site_type_symbol
_atom_site_fract_x
_atom_site_fract_y
_atom_site_fract_z
_atom_site_U_iso_or_equiv
_atom_site_adp_type
_atom_site_occupancy
_atom_site_symmetry_multiplicity
_atom_site_calc_flag
_atom_site_refinement_flags
_atom_site_disorder_assembly
_atom_site_disorder_group
F1 F 0.2906(3) 0.3103(3) 0.4377(3) 0.1083(10) Uani 1 1 d . . .
N1 N 0.7515(2) 0.3653(3) 0.2132(3) 0.0614(8) Uani 1 1 d . A .
O1 O 0.6238(2) 0.4237(2) 0.0031(2) 0.0672(7) Uani 1 1 d . . .
O2 O 0.6197(2) 0.5530(2) 0.2045(3) 0.0701(7) Uani 1 1 d . . .
O3 O 0.2001(2) 0.4187(4) 0.2483(3) 0.1049(12) Uani 1 1 d . . .
O4 O 0.3329(3) 0.5255(3) 0.3991(3) 0.0886(9) Uani 1 1 d . . .
S1 S 0.64078(6) 0.43258(7) 0.14811(8) 0.0446(3) Uani 1 1 d . . .
S2 S 0.29837(8) 0.41080(10) 0.33243(10) 0.0649(3) Uani 1 1 d . . .
C1 C 0.7027(3) 0.2860(3) 0.3121(4) 0.0530(8) Uani 1 1 d . . .
H1A H 0.7124 0.3210 0.4041 0.064 Uiso 1 1 calc R . .
H1B H 0.7266 0.1981 0.3133 0.064 Uiso 1 1 calc R . .
C2 C 0.5878(3) 0.3028(3) 0.2397(3) 0.0488(8) Uani 1 1 d . . .
H2 H 0.5669 0.2309 0.1786 0.059 Uiso 1 1 calc R . .
C3 C 0.5018(3) 0.3353(3) 0.3256(3) 0.0517(8) Uani 1 1 d . . .
H3A H 0.5204 0.4135 0.3756 0.062 Uiso 1 1 calc R . .
H3B H 0.4962 0.2679 0.3917 0.062 Uiso 1 1 calc R . .
C4 C 0.3954(2) 0.3521(3) 0.2379(3) 0.0496(8) Uani 1 1 d . . .
H4A H 0.3723 0.2706 0.1981 0.060 Uiso 1 1 calc R . .
H4B H 0.4037 0.4105 0.1636 0.060 Uiso 1 1 calc R . .
C5 C 0.8608(3) 0.4148(4) 0.2305(4) 0.0625(10) Uani 1 1 d D . .
C6 C 0.9339(5) 0.3006(7) 0.2497(9) 0.116(2) Uani 0.847(7) 1 d PDU A 1
H6A H 1.0066 0.3289 0.2625 0.175 Uiso 0.847(7) 1 calc PR A 1
H6B H 0.9224 0.2471 0.1701 0.175 Uiso 0.847(7) 1 calc PR A 1
H6C H 0.9192 0.2533 0.3287 0.175 Uiso 0.847(7) 1 calc PR A 1
C7 C 0.8776(5) 0.4883(7) 0.1019(6) 0.093(2) Uani 0.847(7) 1 d PDU A 1
H7A H 0.8259 0.5555 0.0872 0.140 Uiso 0.847(7) 1 calc PR A 1
H7B H 0.8697 0.4317 0.0247 0.140 Uiso 0.847(7) 1 calc PR A 1
H7C H 0.9479 0.5244 0.1126 0.140 Uiso 0.847(7) 1 calc PR A 1
C8 C 0.8742(5) 0.5054(7) 0.3521(6) 0.100(2) Uani 0.847(7) 1 d PDU A 1
H8A H 0.8615 0.4602 0.4334 0.150 Uiso 0.847(7) 1 calc PR A 1
H8B H 0.8242 0.5742 0.3360 0.150 Uiso 0.847(7) 1 calc PR A 1
H8C H 0.9453 0.5390 0.3637 0.150 Uiso 0.847(7) 1 calc PR A 1
C6' C 0.901(3) 0.314(4) 0.132(5) 0.116(2) Uani 0.153(7) 1 d PD A 2
H6'1 H 0.9776 0.3153 0.1417 0.175 Uiso 0.153(7) 1 calc PR A 2
H6'2 H 0.8733 0.3333 0.0395 0.175 Uiso 0.153(7) 1 calc PR A 2
H6'3 H 0.8775 0.2305 0.1557 0.175 Uiso 0.153(7) 1 calc PR A 2
C7' C 0.871(3) 0.547(4) 0.158(4) 0.093(2) Uani 0.153(7) 1 d PD A 2
H7'1 H 0.8489 0.6144 0.2141 0.140 Uiso 0.153(7) 1 calc PR A 2
H7'2 H 0.8273 0.5477 0.0708 0.140 Uiso 0.153(7) 1 calc PR A 2
H7'3 H 0.9441 0.5611 0.1436 0.140 Uiso 0.153(7) 1 calc PR A 2
C8' C 0.924(3) 0.400(4) 0.372(3) 0.100(2) Uani 0.153(7) 1 d PD A 2
H8'1 H 0.8819 0.4318 0.4401 0.150 Uiso 0.153(7) 1 calc PR A 2
H8'2 H 0.9886 0.4482 0.3765 0.150 Uiso 0.153(7) 1 calc PR A 2
H8'3 H 0.9399 0.3120 0.3895 0.150 Uiso 0.153(7) 1 calc PR A 2

loop_
_atom_site_aniso_label
_atom_site_aniso_U_11
_atom_site_aniso_U_22
_atom_site_aniso_U_33
_atom_site_aniso_U_23
_atom_site_aniso_U_13
_atom_site_aniso_U_12
F1 0.140(3) 0.0904(18) 0.106(2) 0.0265(16) 0.0603(19) 0.0064(17)
N1 0.0411(16) 0.0730(19) 0.069(2) 0.0230(16) 0.0045(14) 0.0010(14)
O1 0.0723(18) 0.0808(17) 0.0479(14) 0.0028(12) 0.0054(12) -0.0068(14)
O2 0.0720(18) 0.0467(13) 0.0922(19) -0.0070(13) 0.0130(15) 0.0009(12)
O3 0.0509(18) 0.160(3) 0.102(2) -0.004(2) 0.0031(17) 0.0124(19)
O4 0.105(2) 0.0619(16) 0.102(2) -0.0174(16) 0.0239(19) 0.0002(16)
S1 0.0441(5) 0.0433(4) 0.0463(5) 0.0033(3) 0.0052(3) 0.0007(4)
S2 0.0586(6) 0.0704(6) 0.0668(6) -0.0018(5) 0.0126(5) -0.0016(5)
C1 0.0480(19) 0.0529(19) 0.057(2) 0.0117(16) 0.0043(15) 0.0066(16)
C2 0.054(2) 0.0404(16) 0.0514(19) 0.0044(14) 0.0041(15) 0.0000(15)
C3 0.049(2) 0.059(2) 0.0465(18) 0.0059(15) 0.0053(15) -0.0031(16)
C4 0.048(2) 0.0527(18) 0.0479(18) 0.0067(15) 0.0029(15) -0.0055(15)
C5 0.0408(19) 0.079(3) 0.067(2) 0.002(2) 0.0050(17) -0.0092(18)
C6 0.051(3) 0.131(5) 0.167(7) 0.020(5) 0.015(4) 0.019(3)
C7 0.074(3) 0.124(5) 0.085(4) 0.007(3) 0.025(3) -0.029(4)
C8 0.084(4) 0.130(5) 0.084(4) -0.014(4) -0.001(3) -0.045(4)
C6' 0.051(3) 0.131(5) 0.167(7) 0.020(5) 0.015(4) 0.019(3)
C7' 0.074(3) 0.124(5) 0.085(4) 0.007(3) 0.025(3) -0.029(4)
C8' 0.084(4) 0.130(5) 0.084(4) -0.014(4) -0.001(3) -0.045(4)

loop_
_atom_type_symbol
_atom_type_description
_atom_type_scat_dispersion_real
_atom_type_scat_dispersion_imag
_atom_type_scat_source
C C 0.0033 0.0016 'International Tables Vol C Tables 4.2.6.8 and 6.1.1.4'
H H 0.0000 0.0000 'International Tables Vol C Tables 4.2.6.8 and 6.1.1.4'
N N 0.0061 0.0033 'International Tables Vol C Tables 4.2.6.8 and 6.1.1.4'
O O 0.0106 0.0060 'International Tables Vol C Tables 4.2.6.8 and 6.1.1.4'
F F 0.0171 0.0103 'International Tables Vol C Tables 4.2.6.8 and 6.1.1.4'
S S 0.1246 0.1234 'International Tables Vol C Tables 4.2.6.8 and 6.1.1.4'

loop_
_geom_angle_atom_site_label_1
_geom_angle_atom_site_label_2
_geom_angle_atom_site_label_3
_geom_angle
_geom_angle_site_symmetry_1
_geom_angle_site_symmetry_3
_geom_angle_publ_flag
C5 N1 C1 126.2(3) . . ?
C5 N1 S1 130.2(3) . . ?
C1 N1 S1 95.4(2) . . ?
O2 S1 O1 116.09(16) . . ?
O2 S1 N1 115.27(17) . . ?
O1 S1 N1 112.47(16) . . ?
O2 S1 C2 112.08(16) . . ?
O1 S1 C2 115.65(15) . . ?
N1 S1 C2 80.34(15) . . ?
O3 S2 O4 115.0(2) . . ?
O3 S2 F1 108.7(2) . . ?
O4 S2 F1 108.82(18) . . ?
O3 S2 C4 109.68(18) . . ?
O4 S2 C4 110.53(18) . . ?
F1 S2 C4 103.50(16) . . ?
N1 C1 C2 94.5(2) . . ?
N1 C1 H1A 112.8 . . ?
C2 C1 H1A 112.8 . . ?
N1 C1 H1B 112.8 . . ?
C2 C1 H1B 112.8 . . ?
H1A C1 H1B 110.3 . . ?
C3 C2 C1 118.3(3) . . ?
C3 C2 S1 116.8(2) . . ?
C1 C2 S1 85.96(19) . . ?
C3 C2 H2 111.2 . . ?
C1 C2 H2 111.2 . . ?
S1 C2 H2 111.2 . . ?
C2 C3 C4 111.2(3) . . ?
C2 C3 H3A 109.4 . . ?
C4 C3 H3A 109.4 . . ?
C2 C3 H3B 109.4 . . ?
C4 C3 H3B 109.4 . . ?
H3A C3 H3B 108.0 . . ?
C3 C4 S2 111.9(2) . . ?
C3 C4 H4A 109.2 . . ?
S2 C4 H4A 109.2 . . ?
C3 C4 H4B 109.2 . . ?
S2 C4 H4B 109.2 . . ?
H4A C4 H4B 107.9 . . ?
N1 C5 C6 106.8(4) . . ?
N1 C5 C7 108.1(3) . . ?
C6 C5 C7 111.0(5) . . ?
N1 C5 C8 108.8(4) . . ?
C6 C5 C8 113.0(5) . . ?
C7 C5 C8 109.0(4) . . ?
N1 C5 C8' 116.5(13) . . ?
C6 C5 C8' 64.3(17) . . ?
C7 C5 C8' 134.5(13) . . ?
C8 C5 C8' 49.3(17) . . ?
N1 C5 C6' 93.8(14) . . ?
C6 C5 C6' 45.3(16) . . ?
C7 C5 C6' 74.9(16) . . ?
C8 C5 C6' 153.8(15) . . ?
C8' C5 C6' 109(2) . . ?
N1 C5 C7' 113.0(15) . . ?
C6 C5 C7' 132.1(15) . . ?
C7 C5 C7' 31.3(14) . . ?
C8 C5 C7' 78.4(15) . . ?
C8' C5 C7' 116(2) . . ?
C6' C5 C7' 105(2) . . ?
C5 C6 H6A 109.5 . . ?
C5 C6 H6B 109.5 . . ?
H6A C6 H6B 109.5 . . ?
C5 C6 H6C 109.5 . . ?
H6A C6 H6C 109.5 . . ?
H6B C6 H6C 109.5 . . ?
C5 C7 H7A 109.5 . . ?
C5 C7 H7B 109.5 . . ?
H7A C7 H7B 109.5 . . ?
C5 C7 H7C 109.5 . . ?
H7A C7 H7C 109.5 . . ?
H7B C7 H7C 109.5 . . ?
C5 C8 H8A 109.5 . . ?
C5 C8 H8B 109.5 . . ?
H8A C8 H8B 109.5 . . ?
C5 C8 H8C 109.5 . . ?
H8A C8 H8C 109.5 . . ?
H8B C8 H8C 109.5 . . ?
C5 C6' H6'1 109.5 . . ?
C5 C6' H6'2 109.5 . . ?
H6'1 C6' H6'2 109.5 . . ?
C5 C6' H6'3 109.5 . . ?
H6'1 C6' H6'3 109.5 . . ?
H6'2 C6' H6'3 109.5 . . ?
C5 C7' H7'1 109.5 . . ?
C5 C7' H7'2 109.5 . . ?
H7'1 C7' H7'2 109.5 . . ?
C5 C7' H7'3 109.5 . . ?
H7'1 C7' H7'3 109.5 . . ?
H7'2 C7' H7'3 109.5 . . ?
C5 C8' H8'1 109.5 . . ?
C5 C8' H8'2 109.5 . . ?
H8'1 C8' H8'2 109.5 . . ?
C5 C8' H8'3 109.5 . . ?
H8'1 C8' H8'3 109.5 . . ?
H8'2 C8' H8'3 109.5 . . ?

loop_
_geom_bond_atom_site_label_1
_geom_bond_atom_site_label_2
_geom_bond_distance
_geom_bond_site_symmetry_2
_geom_bond_publ_flag
F1 S2 1.490(3) . ?
N1 C5 1.468(4) . ?
N1 C1 1.474(4) . ?
N1 S1 1.627(3) . ?
O1 S1 1.419(2) . ?
O2 S1 1.418(2) . ?
O3 S2 1.408(3) . ?
O4 S2 1.413(3) . ?
S1 C2 1.808(3) . ?
S2 C4 1.743(3) . ?
C1 C2 1.548(4) . ?
C1 H1A 0.9700 . ?
C1 H1B 0.9700 . ?
C2 C3 1.498(5) . ?
C2 H2 0.9800 . ?
C3 C4 1.517(4) . ?
C3 H3A 0.9700 . ?
C3 H3B 0.9700 . ?
C4 H4A 0.9700 . ?
C4 H4B 0.9700 . ?
C5 C6 1.511(7) . ?
C5 C7 1.519(7) . ?
C5 C8 1.521(7) . ?
C5 C8' 1.53(3) . ?
C5 C6' 1.56(4) . ?
C5 C7' 1.58(4) . ?
C6 H6A 0.9600 . ?
C6 H6B 0.9600 . ?
C6 H6C 0.9600 . ?
C7 H7A 0.9600 . ?
C7 H7B 0.9600 . ?
C7 H7C 0.9600 . ?
C8 H8A 0.9600 . ?
C8 H8B 0.9600 . ?
C8 H8C 0.9600 . ?
C6' H6'1 0.9600 . ?
C6' H6'2 0.9600 . ?
C6' H6'3 0.9600 . ?
C7' H7'1 0.9600 . ?
C7' H7'2 0.9600 . ?
C7' H7'3 0.9600 . ?
C8' H8'1 0.9600 . ?
C8' H8'2 0.9600 . ?
C8' H8'3 0.9600 . ?

loop_
_geom_torsion_atom_site_label_1
_geom_torsion_atom_site_label_2
_geom_torsion_atom_site_label_3
_geom_torsion_atom_site_label_4
_geom_torsion
_geom_torsion_site_symmetry_1
_geom_torsion_site_symmetry_2
_geom_torsion_site_symmetry_3
_geom_torsion_site_symmetry_4
_geom_torsion_publ_flag
C5 N1 S1 O2 -53.1(4) . . . . ?
C1 N1 S1 O2 95.7(2) . . . . ?
C5 N1 S1 O1 83.1(4) . . . . ?
C1 N1 S1 O1 -128.1(2) . . . . ?
C5 N1 S1 C2 -163.0(4) . . . . ?
C1 N1 S1 C2 -14.2(2) . . . . ?
C5 N1 C1 C2 167.2(3) . . . . ?
S1 N1 C1 C2 16.5(2) . . . . ?
N1 C1 C2 C3 -133.1(3) . . . . ?
N1 C1 C2 S1 -14.8(2) . . . . ?
O2 S1 C2 C3 19.8(3) . . . . ?
O1 S1 C2 C3 -116.4(3) . . . . ?
N1 S1 C2 C3 133.3(3) . . . . ?
O2 S1 C2 C1 -100.0(2) . . . . ?
O1 S1 C2 C1 123.9(2) . . . . ?
N1 S1 C2 C1 13.5(2) . . . . ?
C1 C2 C3 C4 178.3(3) . . . . ?
S1 C2 C3 C4 77.8(3) . . . . ?
C2 C3 C4 S2 -171.9(2) . . . . ?
O3 S2 C4 C3 -177.1(3) . . . . ?
O4 S2 C4 C3 55.1(3) . . . . ?
F1 S2 C4 C3 -61.3(3) . . . . ?
C1 N1 C5 C6 58.9(6) . . . . ?
S1 N1 C5 C6 -160.8(4) . . . . ?
C1 N1 C5 C7 178.4(4) . . . . ?
S1 N1 C5 C7 -41.3(5) . . . . ?
C1 N1 C5 C8 -63.4(5) . . . . ?
S1 N1 C5 C8 77.0(5) . . . . ?
C1 N1 C5 C8' -10(2) . . . . ?
S1 N1 C5 C8' 130(2) . . . . ?
C1 N1 C5 C6' 103.1(17) . . . . ?
S1 N1 C5 C6' -116.6(17) . . . . ?
C1 N1 C5 C7' -148.5(17) . . . . ?
S1 N1 C5 C7' -8.1(17) . . . . ?
